data_4505227
loop_
_publ_author_name
'Curtis, Sean M.'
'Le, Nam'
'Fowler, Frank W.'
'Lauher, Joseph W.'

_publ_section_title
;
 A Rational Approach to the Preparation
 ofPolydipyridyldiacetylenes:&#x2009; An Exercise in Crystal Design
;
_journal_issue 6
_journal_name_full 'Crystal Growth &amp; Design'
_journal_page_first 2313
_journal_paper_doi 10.1021/cg050204x
_journal_volume 5
_journal_year 2005
_chemical_formula_sum 'C22 H20 N4 O6'
_chemical_formula_weight 436.4
_chemical_name_systematic
; 
 ? 
;
_space_group_IT_number 2
_symmetry_cell_setting triclinic
_symmetry_space_group_name_Hall '-P 1'
_symmetry_space_group_name_H-M 'P -1'
_atom_sites_solution_hydrogens geom
_atom_sites_solution_primary direct
_atom_sites_solution_secondary difmap
_audit_creation_method SHELXL-97
_cell_angle_alpha 88.809(3)
_cell_angle_beta 79.727(3)
_cell_angle_gamma 72.899(3)
_cell_formula_units_Z 1
_cell_length_a 5.2321(8)
_cell_length_b 7.7730(12)
_cell_length_c 14.009(2)
_cell_measurement_temperature 293(2)
_cell_volume 535.51(14)
_computing_cell_refinement 'Bruker SMART'
_computing_data_collection 'Bruker SMART'
_computing_data_reduction 'Bruker SHELXTL'
_computing_molecular_graphics 'Bruker SHELXTL'
_computing_publication_material 'Bruker SHELXTL'
_computing_structure_refinement 'SHELXL-97 (Sheldrick, 1997)'
_computing_structure_solution 'SHELXS-97 (Sheldrick, 1990)'
_diffrn_ambient_temperature 293(2)
_diffrn_measured_fraction_theta_full 0.992
_diffrn_measured_fraction_theta_max 0.992
_diffrn_measurement_device_type 'CCD area detector'
_diffrn_measurement_method 'phi and omega scans'
_diffrn_radiation_monochromator graphite
_diffrn_radiation_source 'fine-focus sealed tube'
_diffrn_radiation_type MoK\a
_diffrn_radiation_wavelength 0.71073
_diffrn_reflns_av_R_equivalents 0.0248
_diffrn_reflns_av_sigmaI/netI 0.0323
_diffrn_reflns_limit_h_max 5
_diffrn_reflns_limit_h_min -5
_diffrn_reflns_limit_k_max 7
_diffrn_reflns_limit_k_min -8
_diffrn_reflns_limit_l_max 15
_diffrn_reflns_limit_l_min -15
_diffrn_reflns_number 2463
_diffrn_reflns_theta_full 25.24
_diffrn_reflns_theta_max 25.24
_diffrn_reflns_theta_min 1.48
_exptl_absorpt_coefficient_mu 0.101
_exptl_absorpt_correction_type none
_exptl_crystal_density_diffrn 1.353
_exptl_crystal_density_method 'not measured'
_exptl_crystal_F_000 228
_exptl_crystal_size_max .4
_exptl_crystal_size_mid .1
_exptl_crystal_size_min .05
_refine_diff_density_max 0.280
_refine_diff_density_min -0.379
_refine_diff_density_rms 0.067
_refine_ls_extinction_method none
_refine_ls_goodness_of_fit_ref 1.106
_refine_ls_hydrogen_treatment mixed
_refine_ls_matrix_type full
_refine_ls_number_parameters 153
_refine_ls_number_reflns 1932
_refine_ls_number_restraints 0
_refine_ls_restrained_S_all 1.106
_refine_ls_R_factor_all 0.0741
_refine_ls_R_factor_gt 0.0620
_refine_ls_shift/su_max 0.000
_refine_ls_shift/su_mean 0.000
_refine_ls_structure_factor_coef Fsqd
_refine_ls_weighting_details 'calc w=1/[\s^2^(Fo^2^)+(0.1324P)^2^+0.0000P] where P=(Fo^2^+2Fc^2^)/3'
_refine_ls_weighting_scheme calc
_refine_ls_wR_factor_gt 0.1693
_refine_ls_wR_factor_ref 0.1946
_reflns_number_gt 1165
_reflns_number_total 1932
_reflns_threshold_expression >2sigma(I)
_cod_data_source_file cg050204xsi20050508_085012.cif
_cod_data_source_block 2-ox:4-pda
_cod_depositor_comments
;
The following automatic conversions were performed:

'_symmetry_cell_setting' value 'Triclinic' changed to 'triclinic'
according to /home/saulius/struct/CIF-dictionaries/cif_core.dic
dictionary named 'cif_core.dic' version 2.4.1 from 2010-06-29.

Automatic conversion script
Id: cif_fix_values 1715 2011-07-08 13:25:40Z adriana 
;
_cod_original_sg_symbol_H-M P-1
_cod_database_code 4505227

loop_
_symmetry_equiv_pos_as_xyz
'x, y, z'
'-x, -y, -z'

loop_
_atom_site_label
_atom_site_type_symbol
_atom_site_fract_x
_atom_site_fract_y
_atom_site_fract_z
_atom_site_U_iso_or_equiv
_atom_site_adp_type
_atom_site_occupancy
_atom_site_symmetry_multiplicity
_atom_site_calc_flag
_atom_site_refinement_flags
O3 O 1.2433(3) 0.9404(3) 0.07565(11) 0.0522(6) Uani 1 1 d .
O1 O 0.3443(4) 0.8709(3) 0.41436(13) 0.0659(7) Uani 1 1 d .
O2 O 0.7669(4) 0.6910(3) 0.37595(13) 0.0668(7) Uani 1 1 d .
N1 N 0.3577(5) 0.7325(3) 0.58945(15) 0.0530(7) Uani 1 1 d .
N2 N 0.8277(5) 0.8967(3) 0.09345(14) 0.0471(7) Uani 1 1 d .
C5 C 0.4108(5) 0.6196(3) 0.77643(17) 0.0452(7) Uani 1 1 d .
C10 C 0.5695(5) 0.8796(4) 0.25505(17) 0.0482(7) Uani 1 1 d .
H10A H 0.4274 0.8515 0.2282 0.058 Uiso 1 1 calc R
H10B H 0.5251 1.0096 0.2608 0.058 Uiso 1 1 calc R
C6 C 0.1649(6) 0.7276(4) 0.75705(18) 0.0518(7) Uani 1 1 d .
H6 H 0.0133 0.7631 0.8062 0.062 Uiso 1 1 calc R
C4 C 0.6267(6) 0.5648(4) 0.69986(18) 0.0527(8) Uani 1 1 d .
H4 H 0.7936 0.4895 0.7100 0.063 Uiso 1 1 calc R
C7 C 0.1492(6) 0.7816(4) 0.66310(18) 0.0524(8) Uani 1 1 d .
H7 H -0.0157 0.8561 0.6507 0.063 Uiso 1 1 calc R
C9 C 0.8359(5) 0.8076(4) 0.18641(17) 0.0487(7) Uani 1 1 d .
H9A H 0.9811 0.8272 0.2150 0.058 Uiso 1 1 calc R
H9B H 0.8736 0.6789 0.1757 0.058 Uiso 1 1 calc R
C1 C 0.4440(6) 0.5672(4) 0.87372(18) 0.0554(8) Uani 1 1 d .
C8 C 1.0293(5) 0.9547(3) 0.04779(15) 0.0400(7) Uani 1 1 d .
C11 C 0.5753(5) 0.8027(4) 0.35467(17) 0.0451(7) Uani 1 1 d .
C2 C 0.4784(6) 0.5243(4) 0.95371(18) 0.0599(9) Uani 1 1 d .
C3 C 0.5905(6) 0.6238(4) 0.60807(19) 0.0555(8) Uani 1 1 d .
H3 H 0.7363 0.5856 0.5569 0.067 Uiso 1 1 calc R
H2 H 0.691(6) 0.919(4) 0.0683(19) 0.052(8) Uiso 1 1 d .
H1 H 0.349(6) 0.815(4) 0.482(2) 0.084(10) Uiso 1 1 d .

loop_
_atom_site_aniso_label
_atom_site_aniso_U_11
_atom_site_aniso_U_22
_atom_site_aniso_U_33
_atom_site_aniso_U_23
_atom_site_aniso_U_13
_atom_site_aniso_U_12
O3 0.0373(11) 0.0839(14) 0.0388(10) 0.0158(9) -0.0117(8) -0.0211(9)
O1 0.0500(13) 0.0891(15) 0.0387(11) 0.0219(10) 0.0001(9) 0.0036(10)
O2 0.0473(13) 0.0916(15) 0.0438(12) 0.0250(10) -0.0051(9) 0.0033(11)
N1 0.0485(14) 0.0688(15) 0.0351(12) 0.0102(10) -0.0065(11) -0.0085(11)
N2 0.0375(13) 0.0701(16) 0.0354(12) 0.0183(10) -0.0105(10) -0.0171(11)
C5 0.0525(17) 0.0490(15) 0.0326(14) 0.0047(10) -0.0101(12) -0.0115(13)
C10 0.0424(16) 0.0627(17) 0.0375(14) 0.0136(12) -0.0076(12) -0.0134(13)
C6 0.0489(16) 0.0630(17) 0.0356(14) 0.0022(12) -0.0021(12) -0.0077(13)
C4 0.0465(16) 0.0597(18) 0.0455(15) 0.0105(13) -0.0119(13) -0.0043(13)
C7 0.0468(16) 0.0619(17) 0.0436(16) 0.0100(12) -0.0131(13) -0.0060(13)
C9 0.0455(15) 0.0595(17) 0.0395(14) 0.0171(12) -0.0076(12) -0.0140(12)
C1 0.0653(19) 0.0572(17) 0.0395(16) 0.0043(12) -0.0130(14) -0.0098(14)
C8 0.0326(14) 0.0535(15) 0.0296(13) 0.0031(10) -0.0029(10) -0.0078(11)
C11 0.0373(16) 0.0598(17) 0.0362(15) 0.0087(12) -0.0053(12) -0.0124(13)
C2 0.070(2) 0.0631(19) 0.0382(15) 0.0072(13) -0.0127(14) -0.0060(15)
C3 0.0454(16) 0.0737(19) 0.0389(15) 0.0069(13) -0.0043(12) -0.0069(14)

loop_
_atom_type_symbol
_atom_type_description
_atom_type_scat_dispersion_real
_atom_type_scat_dispersion_imag
_atom_type_scat_source
C C 0.0033 0.0016 'International Tables Vol C Tables 4.2.6.8 and 6.1.1.4'
H H 0.0000 0.0000 'International Tables Vol C Tables 4.2.6.8 and 6.1.1.4'
N N 0.0061 0.0033 'International Tables Vol C Tables 4.2.6.8 and 6.1.1.4'
O O 0.0106 0.0060 'International Tables Vol C Tables 4.2.6.8 and 6.1.1.4'

loop_
_geom_angle_atom_site_label_1
_geom_angle_atom_site_label_2
_geom_angle_atom_site_label_3
_geom_angle
_geom_angle_site_symmetry_3
C3 N1 C7 117.5(2) .
C8 N2 C9 122.8(2) .
C6 C5 C4 118.2(2) .
C6 C5 C1 121.3(2) .
C4 C5 C1 120.5(2) .
C9 C10 C11 112.7(2) .
C7 C6 C5 118.7(2) .
C3 C4 C5 118.9(3) .
N1 C7 C6 123.4(2) .
N2 C9 C10 110.8(2) .
C2 C1 C5 178.2(3) .
O3 C8 N2 125.7(2) .
O3 C8 C8 121.4(3) 2_775
N2 C8 C8 112.8(3) 2_775
O2 C11 O1 124.3(2) .
O2 C11 C10 123.8(2) .
O1 C11 C10 111.9(2) .
C1 C2 C2 179.1(4) 2_667
N1 C3 C4 123.2(3) .

loop_
_geom_bond_atom_site_label_1
_geom_bond_atom_site_label_2
_geom_bond_distance
_geom_bond_site_symmetry_2
O3 C8 1.225(3) .
O1 C11 1.312(3) .
O2 C11 1.196(3) .
N1 C3 1.328(3) .
N1 C7 1.331(3) .
N2 C8 1.323(3) .
N2 C9 1.464(3) .
C5 C6 1.383(4) .
C5 C4 1.383(4) .
C5 C1 1.440(3) .
C10 C9 1.505(4) .
C10 C11 1.508(3) .
C6 C7 1.382(4) .
C4 C3 1.382(4) .
C1 C2 1.192(4) .
C8 C8 1.537(4) 2_775
C2 C2 1.382(5) 2_667
